data_4037016
loop_
_publ_author_name
'Liu, Jiaming'
'Ye, Weijian'
'Qing, Xushun'
'Wang, Cunde'

_publ_section_title
;
 Solvent-Free DABCO-Mediated [3 + 2] Cycloadditions of Donor-Acceptor
 Cyclopropanes with Aldehydes: Strategy for Synthesis of Fully Substituted
 Furans.
;
_journal_issue 17
_journal_name_full 'The Journal of organic chemistry'
_journal_page_first 7970
_journal_page_last 7976
_journal_paper_doi 10.1021/acs.joc.6b01259
_journal_volume 81
_journal_year 2016
_chemical_formula_moiety 'C24 H15 Br2 N O2'
_chemical_formula_sum 'C24 H15 Br2 N O2'
_chemical_formula_weight 509.17
_space_group_IT_number 2
_space_group_name_Hall '-P 1'
_space_group_name_H-M_alt 'P -1'
_symmetry_cell_setting triclinic
_symmetry_space_group_name_H-M 'P -1'
_atom_sites_solution_hydrogens geom
_atom_sites_solution_primary direct
_atom_sites_solution_secondary difmap
_audit_creation_method SHELXL-97
_cell_angle_alpha 91.851(6)
_cell_angle_beta 94.524(7)
_cell_angle_gamma 94.956(7)
_cell_formula_units_Z 2
_cell_length_a 6.0958(13)
_cell_length_b 8.9005(18)
_cell_length_c 18.462(4)
_cell_measurement_reflns_used 2906
_cell_measurement_temperature 296
_cell_measurement_theta_max 22.25
_cell_measurement_theta_min 2.21
_cell_volume 994.0(4)
_computing_cell_refinement 'Bruker SMART'
_computing_data_collection 'Bruker SMART'
_computing_data_reduction 'Bruker SAINT'
_computing_molecular_graphics 'Bruker SHELXTL'
_computing_publication_material 'Bruker SHELXTL'
_computing_structure_refinement 'Bruker SHELXTL'
_computing_structure_solution 'Bruker SHELXTL'
_diffrn_ambient_temperature 296
_diffrn_measured_fraction_theta_full 0.981
_diffrn_measured_fraction_theta_max 0.981
_diffrn_measurement_device_type 'CCD area detector'
_diffrn_measurement_method 'phi and omega scans'
_diffrn_radiation_monochromator graphite
_diffrn_radiation_source 'fine-focus sealed tube'
_diffrn_radiation_type MoK\a
_diffrn_radiation_wavelength 0.71073
_diffrn_reflns_av_R_equivalents 0.0982
_diffrn_reflns_av_sigmaI/netI 0.1523
_diffrn_reflns_limit_h_max 7
_diffrn_reflns_limit_h_min -7
_diffrn_reflns_limit_k_max 11
_diffrn_reflns_limit_k_min -11
_diffrn_reflns_limit_l_max 23
_diffrn_reflns_limit_l_min -23
_diffrn_reflns_number 15128
_diffrn_reflns_theta_full 27.57
_diffrn_reflns_theta_max 27.57
_diffrn_reflns_theta_min 1.11
_exptl_absorpt_coefficient_mu 4.099
_exptl_crystal_colour white
_exptl_crystal_density_diffrn 1.701
_exptl_crystal_density_method 'not measured'
_exptl_crystal_description block
_exptl_crystal_F_000 504
_exptl_crystal_size_max 0.35
_exptl_crystal_size_mid 0.33
_exptl_crystal_size_min 0.3
_refine_diff_density_max 0.851
_refine_diff_density_min -0.604
_refine_diff_density_rms 0.093
_refine_ls_extinction_method none
_refine_ls_goodness_of_fit_ref 1.006
_refine_ls_hydrogen_treatment mixed
_refine_ls_matrix_type full
_refine_ls_number_parameters 263
_refine_ls_number_reflns 4508
_refine_ls_number_restraints 0
_refine_ls_restrained_S_all 1.006
_refine_ls_R_factor_all 0.1815
_refine_ls_R_factor_gt 0.0673
_refine_ls_shift/su_max 0.001
_refine_ls_shift/su_mean 0.000
_refine_ls_structure_factor_coef Fsqd
_refine_ls_weighting_details 'calc w=1/[\s^2^(Fo^2^)+(0.0551P)^2^+0.4765P] where P=(Fo^2^+2Fc^2^)/3'
_refine_ls_weighting_scheme calc
_refine_ls_wR_factor_gt 0.1134
_refine_ls_wR_factor_ref 0.1395
_reflns_number_gt 2193
_reflns_number_total 4597
_reflns_threshold_expression >2sigma(I)
_cod_data_source_file jo6b01259_si_003.cif
_cod_data_source_block 001
_cod_depositor_comments
;
The following automatic conversions were performed:

data item '_symmetry_cell_setting' value 'Triclinic' was changed to
'triclinic' in accordance with the
/home/saulius/struct/COD-crude-data/automatic-downloads/DataCite-retrospective/ACS/depositions/lib/dictionaries/cif_core.dic
dictionary named 'cif_core.dic' version 2.4.2 last updated on
2011-04-26.

Automatic conversion script
Id: cif_fix_values 6909 2019-04-08 15:41:33Z antanas 
;
_cod_original_sg_symbol_H-M 'P-1   '
_cod_database_code 4037016

loop_
_symmetry_equiv_pos_as_xyz
'x, y, z'
'-x, -y, -z'

loop_
_atom_site_label
_atom_site_type_symbol
_atom_site_fract_x
_atom_site_fract_y
_atom_site_fract_z
_atom_site_U_iso_or_equiv
_atom_site_adp_type
_atom_site_occupancy
_atom_site_symmetry_multiplicity
_atom_site_calc_flag
_atom_site_refinement_flags
Br2 Br 0.00345(11) 0.72506(8) 0.41841(3) 0.0641(3) Uani 1 1 d .
Br1 Br 1.68198(11) 0.73051(7) 0.99637(3) 0.0554(2) Uani 1 1 d .
C19 C 0.5507(9) 0.8419(6) 0.6087(3) 0.0314(13) Uani 1 1 d .
O1 O 0.7235(6) 1.0178(4) 0.70093(18) 0.0348(9) Uani 1 1 d .
C3 C 0.7770(10) 1.2234(6) 0.8423(3) 0.0467(16) Uani 1 1 d .
H3 H 0.6425 1.1636 0.8471 0.056 Uiso 1 1 calc R
C15 C 0.8769(8) 0.7994(6) 0.7026(3) 0.0278(12) Uani 1 1 d .
C5 C 1.1234(9) 1.2636(6) 0.7904(3) 0.0332(13) Uani 1 1 d .
C16 C 0.9186(9) 0.6371(6) 0.6892(3) 0.0404(14) Uani 1 1 d .
H16A H 0.9732 0.6248 0.6404 0.049 Uiso 1 1 calc R
H16B H 1.0350 0.6097 0.7256 0.049 Uiso 1 1 calc R
C17 C 0.7173(11) 0.5340(7) 0.6935(3) 0.0442(15) Uani 1 1 d .
C4 C 0.9280(9) 1.1733(5) 0.7969(3) 0.0303(13) Uani 1 1 d .
C21 C 0.4172(10) 0.7016(7) 0.4967(3) 0.0503(17) Uani 1 1 d .
H21 H 0.4392 0.6305 0.4591 0.060 Uiso 1 1 calc R
C18 C 0.7204(9) 0.8778(6) 0.6678(3) 0.0321(13) Uani 1 1 d .
C9 C 1.1603(9) 0.8645(5) 0.8157(3) 0.0302(13) Uani 1 1 d .
C2 C 0.8215(12) 1.3607(7) 0.8809(3) 0.0542(18) Uani 1 1 d .
H2 H 0.7180 1.3948 0.9121 0.065 Uiso 1 1 calc R
C14 C 1.3471(9) 0.7968(6) 0.7981(3) 0.0347(13) Uani 1 1 d .
H14 H 1.3684 0.7758 0.7485 0.042 Uiso 1 1 calc R
C22 C 0.2249(10) 0.7716(6) 0.4962(3) 0.0419(15) Uani 1 1 d .
C1 C 1.0141(12) 1.4460(6) 0.8736(3) 0.0522(18) Uani 1 1 d .
H1 H 1.0433 1.5403 0.8997 0.063 Uiso 1 1 calc R
C12 C 1.4764(9) 0.7910(6) 0.9227(3) 0.0370(14) Uani 1 1 d .
C13 C 1.5015(9) 0.7598(6) 0.8512(3) 0.0363(14) Uani 1 1 d .
H13 H 1.6268 0.7120 0.8380 0.044 Uiso 1 1 calc R
C6 C 1.1664(10) 1.3989(6) 0.8295(3) 0.0445(16) Uani 1 1 d .
H6 H 1.3014 1.4590 0.8258 0.053 Uiso 1 1 calc R
C11 C 1.2977(10) 0.8607(6) 0.9424(3) 0.0415(15) Uani 1 1 d .
H11 H 1.2802 0.8829 0.9921 0.050 Uiso 1 1 calc R
C23 C 0.1944(10) 0.8755(6) 0.5490(3) 0.0438(15) Uani 1 1 d .
H23 H 0.0603 0.9227 0.5477 0.053 Uiso 1 1 calc R
C7 C 0.8871(9) 1.0277(6) 0.7563(3) 0.0318(13) Uani 1 1 d .
C8 C 0.9867(9) 0.8978(6) 0.7604(3) 0.0295(12) Uani 1 1 d .
C24 C 0.3567(10) 0.9131(6) 0.6047(3) 0.0395(14) Uani 1 1 d .
H24 H 0.3354 0.9884 0.6405 0.047 Uiso 1 1 calc R
C10 C 1.1427(10) 0.8985(6) 0.8887(3) 0.0417(15) Uani 1 1 d .
H10 H 1.0206 0.9493 0.9024 0.050 Uiso 1 1 calc R
C20 C 0.5769(10) 0.7365(6) 0.5527(3) 0.0476(16) Uani 1 1 d .
H20 H 0.7095 0.6875 0.5536 0.057 Uiso 1 1 calc R
N1 N 0.5597(11) 0.4596(6) 0.6974(3) 0.0702(18) Uani 1 1 d .
O2 O 1.2676(7) 1.2131(4) 0.7444(2) 0.0550(12) Uani 1 1 d .
H2A H 1.3577 1.2851 0.7349 0.082 Uiso 1 1 calc R

loop_
_atom_site_aniso_label
_atom_site_aniso_U_11
_atom_site_aniso_U_22
_atom_site_aniso_U_33
_atom_site_aniso_U_23
_atom_site_aniso_U_13
_atom_site_aniso_U_12
Br2 0.0521(5) 0.0905(6) 0.0463(4) -0.0242(4) -0.0155(3) 0.0155(4)
Br1 0.0546(5) 0.0616(5) 0.0485(4) 0.0018(3) -0.0133(3) 0.0134(3)
C19 0.037(3) 0.029(3) 0.027(3) -0.001(2) 0.000(3) 0.000(3)
O1 0.036(2) 0.030(2) 0.036(2) -0.0012(16) -0.0069(18) 0.0013(17)
C3 0.053(4) 0.036(4) 0.048(4) -0.003(3) 0.003(3) -0.005(3)
C15 0.030(3) 0.022(3) 0.031(3) -0.002(2) 0.008(3) -0.004(2)
C5 0.031(3) 0.029(3) 0.039(3) 0.000(2) -0.005(3) 0.000(3)
C16 0.038(4) 0.033(4) 0.049(4) -0.001(3) -0.001(3) 0.000(3)
C17 0.052(4) 0.035(4) 0.046(4) -0.005(3) 0.011(3) 0.004(3)
C4 0.037(3) 0.024(3) 0.028(3) 0.000(2) -0.007(3) 0.002(2)
C21 0.053(4) 0.057(4) 0.038(4) -0.022(3) -0.010(3) 0.011(3)
C18 0.035(3) 0.030(3) 0.031(3) -0.002(2) 0.003(3) 0.002(3)
C9 0.031(3) 0.020(3) 0.038(3) 0.001(2) 0.003(3) -0.006(2)
C2 0.068(5) 0.041(4) 0.055(4) -0.009(3) 0.007(4) 0.012(4)
C14 0.035(3) 0.041(3) 0.028(3) 0.000(2) 0.004(3) -0.004(3)
C22 0.044(4) 0.043(4) 0.037(3) -0.011(3) -0.004(3) 0.003(3)
C1 0.084(5) 0.018(3) 0.051(4) -0.011(3) -0.014(4) 0.007(3)
C12 0.035(3) 0.036(3) 0.038(3) 0.007(3) -0.006(3) 0.000(3)
C13 0.031(3) 0.043(4) 0.036(3) 0.000(3) 0.007(3) 0.005(3)
C6 0.053(4) 0.027(4) 0.049(4) -0.002(3) -0.011(3) -0.005(3)
C11 0.051(4) 0.044(4) 0.029(3) -0.002(3) -0.001(3) 0.009(3)
C23 0.043(4) 0.048(4) 0.041(4) -0.004(3) -0.006(3) 0.013(3)
C7 0.035(3) 0.026(3) 0.032(3) 0.001(2) -0.004(3) -0.004(2)
C8 0.033(3) 0.026(3) 0.029(3) 0.003(2) 0.004(3) -0.001(2)
C24 0.050(4) 0.036(3) 0.033(3) -0.002(3) 0.000(3) 0.009(3)
C10 0.046(4) 0.037(4) 0.041(4) -0.009(3) 0.001(3) 0.011(3)
C20 0.045(4) 0.053(4) 0.045(4) -0.011(3) -0.002(3) 0.014(3)
N1 0.075(4) 0.053(4) 0.081(4) -0.010(3) 0.027(4) -0.022(3)
O2 0.049(3) 0.044(3) 0.070(3) -0.007(2) 0.012(2) -0.012(2)

loop_
_atom_type_symbol
_atom_type_description
_atom_type_scat_dispersion_real
_atom_type_scat_dispersion_imag
_atom_type_scat_source
C C 0.0033 0.0016 'International Tables Vol C Tables 4.2.6.8 and 6.1.1.4'
H H 0.0000 0.0000 'International Tables Vol C Tables 4.2.6.8 and 6.1.1.4'
N N 0.0061 0.0033 'International Tables Vol C Tables 4.2.6.8 and 6.1.1.4'
O O 0.0106 0.0060 'International Tables Vol C Tables 4.2.6.8 and 6.1.1.4'
Br Br -0.2901 2.4595 'International Tables Vol C Tables 4.2.6.8 and 6.1.1.4'

loop_
_geom_angle_atom_site_label_1
_geom_angle_atom_site_label_2
_geom_angle_atom_site_label_3
_geom_angle
C24 C19 C20 117.2(5)
C24 C19 C18 121.1(5)
C20 C19 C18 121.7(5)
C7 O1 C18 107.2(4)
C4 C3 C2 120.3(6)
C18 C15 C8 107.0(5)
C18 C15 C16 127.8(5)
C8 C15 C16 125.0(5)
O2 C5 C6 121.9(5)
O2 C5 C4 117.7(5)
C6 C5 C4 120.4(5)
C17 C16 C15 112.0(5)
N1 C17 C16 177.5(7)
C3 C4 C5 118.8(5)
C3 C4 C7 121.5(5)
C5 C4 C7 119.7(5)
C20 C21 C22 118.6(5)
C15 C18 O1 109.4(4)
C15 C18 C19 134.4(5)
O1 C18 C19 116.0(4)
C10 C9 C14 116.9(5)
C10 C9 C8 120.8(5)
C14 C9 C8 122.3(5)
C1 C2 C3 119.6(6)
C13 C14 C9 121.1(5)
C23 C22 C21 121.0(5)
C23 C22 Br2 120.1(4)
C21 C22 Br2 118.9(4)
C2 C1 C6 121.3(5)
C13 C12 C11 120.3(5)
C13 C12 Br1 120.5(4)
C11 C12 Br1 119.2(4)
C12 C13 C14 120.5(5)
C1 C6 C5 119.7(6)
C12 C11 C10 119.1(5)
C22 C23 C24 120.5(5)
C8 C7 O1 110.9(4)
C8 C7 C4 132.6(5)
O1 C7 C4 116.4(4)
C7 C8 C15 105.5(5)
C7 C8 C9 126.1(5)
C15 C8 C9 128.4(5)
C23 C24 C19 120.5(5)
C11 C10 C9 122.0(5)
C21 C20 C19 122.1(5)

loop_
_geom_bond_atom_site_label_1
_geom_bond_atom_site_label_2
_geom_bond_distance
Br2 C22 1.902(5)
Br1 C12 1.898(5)
C19 C24 1.387(7)
C19 C20 1.401(7)
C19 C18 1.451(7)
O1 C7 1.366(6)
O1 C18 1.369(6)
C3 C4 1.384(8)
C3 C2 1.390(8)
C15 C18 1.362(7)
C15 C8 1.443(7)
C15 C16 1.504(7)
C5 O2 1.362(6)
C5 C6 1.379(7)
C5 C4 1.394(7)
C16 C17 1.477(9)
C17 N1 1.127(7)
C4 C7 1.468(7)
C21 C20 1.372(7)
C21 C22 1.374(8)
C9 C10 1.387(7)
C9 C14 1.389(7)
C9 C8 1.467(7)
C2 C1 1.360(9)
C14 C13 1.372(7)
C22 C23 1.357(7)
C1 C6 1.366(8)
C12 C13 1.364(7)
C12 C11 1.366(8)
C11 C10 1.384(7)
C23 C24 1.381(7)
C7 C8 1.353(7)
